data_7033484
loop_
_publ_author_name
'Dong, Yu-Wei'
'Fan, Rui-Qing'
'Wang, Ping'
'Wei, Li-Guo'
'Wang, Xin-Ming'
'Zhang, Hui-Jie'
'Gao, Song'
'Yang, Yu-Lin'
'Wang, Yu-Lei'

_publ_section_title
;
 Synthesis and characterization of substituted Schiff-base ligands and
 their d(10) metal complexes: structure-induced luminescence tuning
 behaviors and applications in co-sensitized solar cells.
;
_journal_issue 12
_journal_name_full 'Dalton transactions (Cambridge, England : 2003)'
_journal_page_first 5306
_journal_page_last 5322
_journal_paper_doi 10.1039/c4dt03602f
_journal_volume 44
_journal_year 2015
_chemical_formula_sum 'C14 H14 Cl2 Hg N2 O'
_chemical_formula_weight 497.76
_chemical_name_systematic
; 
 ? 
;
_space_group_IT_number 2
_symmetry_cell_setting triclinic
_symmetry_space_group_name_Hall '-P 1'
_symmetry_space_group_name_H-M 'P -1'
_atom_sites_solution_hydrogens geom
_atom_sites_solution_primary direct
_atom_sites_solution_secondary difmap
_audit_creation_method SHELXL-97
_audit_update_record
;
2014-09-24 deposited with the CCDC.
2014-12-23 downloaded from the CCDC.
;
_cell_angle_alpha 94.084(6)
_cell_angle_beta 93.391(6)
_cell_angle_gamma 93.839(5)
_cell_formula_units_Z 2
_cell_length_a 7.9723(5)
_cell_length_b 9.3550(5)
_cell_length_c 10.6022(10)
_cell_measurement_reflns_used 5115
_cell_measurement_temperature 293(2)
_cell_measurement_theta_max 25.98
_cell_measurement_theta_min 3.31
_cell_volume 785.32(10)
_computing_cell_refinement 'Bruker SMART'
_computing_data_collection 'Bruker SMART'
_computing_data_reduction 'Bruker SAINT'
_computing_molecular_graphics SHELXP-97
_computing_publication_material SHELXTL
_computing_structure_refinement 'SHELXL-97 (Sheldrick, 1997)'
_computing_structure_solution 'SHELXS-97 (Sheldrick, 1997)'
_diffrn_ambient_temperature 293(2)
_diffrn_measured_fraction_theta_full 0.992
_diffrn_measured_fraction_theta_max 0.992
_diffrn_measurement_device_type 'Bruker Smart APEX CCD area detector'
_diffrn_measurement_method 'phi and omega scans'
_diffrn_radiation_monochromator graphite
_diffrn_radiation_source 'fine-focus sealed tube'
_diffrn_radiation_type MoK\a
_diffrn_radiation_wavelength 0.71073
_diffrn_reflns_av_R_equivalents 0.0590
_diffrn_reflns_av_sigmaI/netI 0.0787
_diffrn_reflns_limit_h_max 9
_diffrn_reflns_limit_h_min -9
_diffrn_reflns_limit_k_max 11
_diffrn_reflns_limit_k_min -11
_diffrn_reflns_limit_l_max 10
_diffrn_reflns_limit_l_min -13
_diffrn_reflns_number 5115
_diffrn_reflns_theta_full 25.98
_diffrn_reflns_theta_max 25.98
_diffrn_reflns_theta_min 3.31
_diffrn_standards_decay_% 0
_diffrn_standards_interval_count 0
_diffrn_standards_interval_time 0
_diffrn_standards_number 0
_exptl_absorpt_coefficient_mu 10.135
_exptl_absorpt_correction_T_max 0.363
_exptl_absorpt_correction_T_min 0.242
_exptl_absorpt_correction_type multi-scan
_exptl_absorpt_process_details SADABS
_exptl_crystal_colour colorless
_exptl_crystal_density_diffrn 2.105
_exptl_crystal_density_method 'not measured'
_exptl_crystal_description block
_exptl_crystal_F_000 468
_exptl_crystal_size_max 0.15
_exptl_crystal_size_mid 0.12
_exptl_crystal_size_min 0.10
_refine_diff_density_max 2.807
_refine_diff_density_min -2.296
_refine_diff_density_rms 0.229
_refine_ls_extinction_method none
_refine_ls_goodness_of_fit_ref 1.046
_refine_ls_hydrogen_treatment mixed
_refine_ls_matrix_type full
_refine_ls_number_parameters 182
_refine_ls_number_reflns 3063
_refine_ls_number_restraints 0
_refine_ls_restrained_S_all 1.046
_refine_ls_R_factor_all 0.0608
_refine_ls_R_factor_gt 0.0530
_refine_ls_shift/su_max 0.007
_refine_ls_shift/su_mean 0.001
_refine_ls_structure_factor_coef Fsqd
_refine_ls_weighting_details 'calc w=1/[\s^2^(Fo^2^)+(0.0608P)^2^+0.0413P] where P=(Fo^2^+2Fc^2^)/3'
_refine_ls_weighting_scheme calc
_refine_ls_wR_factor_gt 0.1125
_refine_ls_wR_factor_ref 0.1221
_reflns_number_gt 2671
_reflns_number_total 3086
_reflns_threshold_expression >2sigma(I)
_cod_data_source_file c4dt03602f2.cif
_cod_data_source_block 6
_cod_depositor_comments
;
The following automatic conversions were performed:

'_symmetry_cell_setting' value 'Triclinic' changed to 'triclinic'
according to
/usr/data/users/saulius/crontab/automatic-downloads/rss-feeds/RSC/lib/dictionaries/cif_core.dic
dictionary named 'cif_core.dic' version 2.4.2 from 2011-04-26.

Automatic conversion script
Id: cif_fix_values 2935 2014-11-11 08:27:57Z andrius 

 Adding full bibliography for 7033479--7033487.cif.
;
_cod_database_code 7033484

loop_
_symmetry_equiv_pos_as_xyz
'x, y, z'
'-x, -y, -z'

loop_
_atom_site_label
_atom_site_type_symbol
_atom_site_fract_x
_atom_site_fract_y
_atom_site_fract_z
_atom_site_U_iso_or_equiv
_atom_site_adp_type
_atom_site_occupancy
_atom_site_symmetry_multiplicity
_atom_site_calc_flag
_atom_site_refinement_flags
Hg1 Hg 0.70745(4) 0.63637(3) 0.18989(3) 0.04690(17) Uani 1 1 d .
Cl1 Cl 0.9767(3) 0.7599(2) 0.2717(3) 0.0630(7) Uani 1 1 d .
Cl2 Cl 0.4826(3) 0.7824(2) 0.2281(3) 0.0585(6) Uani 1 1 d .
O1 O 0.6767(9) 0.4017(7) 0.3846(7) 0.0583(17) Uani 1 1 d .
C1 C 0.7830(10) 0.3338(8) 0.0731(9) 0.042(2) Uani 1 1 d .
C2 C 0.8173(12) 0.1918(9) 0.0639(11) 0.054(2) Uani 1 1 d .
H2A H 0.8490 0.1490 -0.0121 0.065 Uiso 1 1 calc R
C3 C 0.8044(13) 0.1145(9) 0.1673(13) 0.066(3) Uani 1 1 d .
H3A H 0.8276 0.0182 0.1621 0.079 Uiso 1 1 calc R
C4 C 0.7573(13) 0.1780(9) 0.2792(12) 0.062(3) Uani 1 1 d .
H4A H 0.7481 0.1253 0.3499 0.074 Uiso 1 1 calc R
C5 C 0.7228(11) 0.3254(9) 0.2857(10) 0.046(2) Uani 1 1 d .
C7 C 0.6452(15) 0.3344(12) 0.5001(11) 0.071(3) Uani 1 1 d .
H7A H 0.5581 0.2584 0.4832 0.107 Uiso 1 1 calc R
H7B H 0.6101 0.4045 0.5619 0.107 Uiso 1 1 calc R
H7C H 0.7464 0.2958 0.5322 0.107 Uiso 1 1 calc R
C6 C 0.7909(10) 0.4235(8) -0.0349(9) 0.043(2) Uani 1 1 d .
H6 H 0.8240 0.3843 -0.1118 0.052 Uiso 1 1 calc R
C8 C 0.7561(9) 0.6409(7) -0.1300(9) 0.0372(18) Uani 1 1 d .
C9 C 0.6970(11) 0.7776(8) -0.1097(8) 0.0423(19) Uani 1 1 d .
H9A H 0.6581 0.8076 -0.0318 0.051 Uiso 1 1 calc R
C10 C 0.6979(12) 0.8682(9) -0.2092(9) 0.049(2) Uani 1 1 d .
H10A H 0.6572 0.9587 -0.1967 0.059 Uiso 1 1 calc R
C11 C 0.7570(11) 0.8282(9) -0.3251(10) 0.048(2) Uani 1 1 d .
C12 C 0.8185(12) 0.6901(9) -0.3449(10) 0.051(2) Uani 1 1 d .
H12A H 0.8585 0.6603 -0.4224 0.061 Uiso 1 1 calc R
C13 C 0.8179(11) 0.5995(9) -0.2453(10) 0.049(2) Uani 1 1 d .
H13A H 0.8599 0.5095 -0.2569 0.058 Uiso 1 1 calc R
C14 C 0.7611(14) 0.9255(10) -0.4320(10) 0.059(3) Uani 1 1 d .
H14A H 0.7163 1.0149 -0.4059 0.088 Uiso 1 1 calc R
H14B H 0.6945 0.8805 -0.5042 0.088 Uiso 1 1 calc R
H14C H 0.8753 0.9433 -0.4540 0.088 Uiso 1 1 calc R
N1 N 0.7360(8) 0.3970(7) 0.1820(8) 0.0475(19) Uani 1 1 d .
N2 N 0.7530(8) 0.5546(6) -0.0253(7) 0.0409(16) Uani 1 1 d .

loop_
_atom_site_aniso_label
_atom_site_aniso_U_11
_atom_site_aniso_U_22
_atom_site_aniso_U_33
_atom_site_aniso_U_23
_atom_site_aniso_U_13
_atom_site_aniso_U_12
Hg1 0.0588(3) 0.0387(2) 0.0450(3) 0.00441(16) 0.00662(18) 0.01311(16)
Cl1 0.0541(12) 0.0543(12) 0.078(2) -0.0136(12) -0.0001(12) 0.0081(10)
Cl2 0.0604(12) 0.0558(12) 0.0640(19) 0.0105(11) 0.0134(12) 0.0241(10)
O1 0.095(5) 0.054(3) 0.030(4) 0.019(3) 0.016(4) 0.011(3)
C1 0.051(4) 0.029(3) 0.047(6) 0.002(4) 0.005(4) 0.009(3)
C2 0.074(6) 0.038(4) 0.053(7) 0.006(4) 0.000(5) 0.017(4)
C3 0.079(6) 0.029(4) 0.090(10) 0.015(5) -0.007(6) 0.010(4)
C4 0.080(6) 0.039(4) 0.065(8) 0.023(5) -0.007(6) -0.004(5)
C5 0.054(5) 0.040(4) 0.045(6) 0.019(4) 0.004(4) 0.004(4)
C7 0.099(8) 0.075(7) 0.043(7) 0.030(6) 0.013(6) -0.007(6)
C6 0.048(4) 0.035(4) 0.047(6) 0.000(4) 0.006(4) 0.010(3)
C8 0.043(4) 0.032(3) 0.037(5) 0.006(3) 0.004(4) 0.003(3)
C9 0.068(5) 0.040(4) 0.022(5) 0.002(3) 0.012(4) 0.014(4)
C10 0.072(6) 0.039(4) 0.038(6) 0.008(4) 0.003(5) 0.007(4)
C11 0.053(5) 0.045(4) 0.046(6) 0.015(4) -0.002(4) 0.000(4)
C12 0.067(5) 0.050(5) 0.035(6) 0.001(4) 0.012(5) 0.002(4)
C13 0.061(5) 0.043(4) 0.045(6) 0.011(4) 0.012(5) 0.008(4)
C14 0.085(6) 0.052(5) 0.039(6) 0.005(4) -0.001(5) -0.002(5)
N1 0.048(4) 0.029(3) 0.068(6) 0.018(3) 0.006(4) 0.001(3)
N2 0.045(3) 0.035(3) 0.043(5) 0.001(3) 0.006(3) 0.005(3)

loop_
_atom_type_symbol
_atom_type_description
_atom_type_scat_dispersion_real
_atom_type_scat_dispersion_imag
_atom_type_scat_source
C C 0.0033 0.0016 'International Tables Vol C Tables 4.2.6.8 and 6.1.1.4'
H H 0.0000 0.0000 'International Tables Vol C Tables 4.2.6.8 and 6.1.1.4'
Cl Cl 0.1484 0.1585 'International Tables Vol C Tables 4.2.6.8 and 6.1.1.4'
Hg Hg -2.3894 9.2266 'International Tables Vol C Tables 4.2.6.8 and 6.1.1.4'
N N 0.0061 0.0033 'International Tables Vol C Tables 4.2.6.8 and 6.1.1.4'
O O 0.0106 0.0060 'International Tables Vol C Tables 4.2.6.8 and 6.1.1.4'

loop_
_geom_angle_atom_site_label_1
_geom_angle_atom_site_label_2
_geom_angle_atom_site_label_3
_geom_angle
N1 Hg1 Cl2 134.32(18)
N1 Hg1 N2 71.6(3)
Cl2 Hg1 N2 118.90(16)
N1 Hg1 Cl1 108.11(18)
Cl2 Hg1 Cl1 110.80(8)
N2 Hg1 Cl1 104.66(16)
C5 O1 C7 120.2(8)
N1 C1 C2 121.1(9)
N1 C1 C6 116.5(7)
C2 C1 C6 122.3(9)
C3 C2 C1 119.1(10)
C3 C2 H2A 120.4
C1 C2 H2A 120.4
C2 C3 C4 120.3(9)
C2 C3 H3A 119.8
C4 C3 H3A 119.8
C3 C4 C5 119.2(9)
C3 C4 H4A 120.4
C5 C4 H4A 120.4
O1 C5 N1 114.6(7)
O1 C5 C4 126.8(9)
N1 C5 C4 118.6(10)
O1 C7 H7A 109.5
O1 C7 H7B 109.5
H7A C7 H7B 109.5
O1 C7 H7C 109.5
H7A C7 H7C 109.5
H7B C7 H7C 109.5
N2 C6 C1 121.3(9)
N2 C6 H6 119.3
C1 C6 H6 119.3
C13 C8 C9 120.0(7)
C13 C8 N2 124.3(7)
C9 C8 N2 115.7(8)
C10 C9 C8 118.4(8)
C10 C9 H9A 120.8
C8 C9 H9A 120.8
C11 C10 C9 122.4(8)
C11 C10 H10A 118.8
C9 C10 H10A 118.8
C10 C11 C12 119.0(8)
C10 C11 C14 122.8(8)
C12 C11 C14 118.2(10)
C13 C12 C11 118.7(9)
C13 C12 H12A 120.7
C11 C12 H12A 120.7
C8 C13 C12 121.6(8)
C8 C13 H13A 119.2
C12 C13 H13A 119.2
C11 C14 H14A 109.5
C11 C14 H14B 109.5
H14A C14 H14B 109.5
C11 C14 H14C 109.5
H14A C14 H14C 109.5
H14B C14 H14C 109.5
C5 N1 C1 121.7(7)
C5 N1 Hg1 120.6(7)
C1 N1 Hg1 117.5(5)
C6 N2 C8 121.7(8)
C6 N2 Hg1 112.1(6)
C8 N2 Hg1 125.9(5)

loop_
_geom_bond_atom_site_label_1
_geom_bond_atom_site_label_2
_geom_bond_distance
Hg1 N1 2.262(6)
Hg1 Cl2 2.362(2)
Hg1 N2 2.410(8)
Hg1 Cl1 2.450(2)
O1 C5 1.310(12)
O1 C7 1.444(11)
C1 N1 1.343(12)
C1 C2 1.372(11)
C1 C6 1.469(13)
C2 C3 1.361(15)
C2 H2A 0.9300
C3 C4 1.373(17)
C3 H3A 0.9300
C4 C5 1.421(12)
C4 H4A 0.9300
C5 N1 1.334(11)
C7 H7A 0.9600
C7 H7B 0.9600
C7 H7C 0.9600
C6 N2 1.282(9)
C6 H6 0.9300
C8 C13 1.384(13)
C8 C9 1.400(10)
C8 N2 1.419(11)
C9 C10 1.400(12)
C9 H9A 0.9300
C10 C11 1.378(14)
C10 H10A 0.9300
C11 C12 1.419(12)
C11 C14 1.503(12)
C12 C13 1.399(13)
C12 H12A 0.9300
C13 H13A 0.9300
C14 H14A 0.9600
C14 H14B 0.9600
C14 H14C 0.9600
